data_4114931
loop_
_publ_author_name
'Paula L. Diaconescu'
'Christopher C. Cummins'

_publ_section_title
;
 Diuranium Inverted Sandwiches Involving Naphthalene and Cyclooctatetraene
;
_journal_name_full 'Journal of the American Chemical Society'
_journal_page_first 7660
_journal_page_last 7661
_journal_paper_doi 10.1021/ja026200n
_journal_volume 124
_journal_year 2002
_chemical_formula_sum 'C46 H63 N3 U'
_chemical_formula_weight 896.02
_chemical_name_systematic
; 
 ? 
;
_space_group_IT_number 14
_symmetry_cell_setting monoclinic
_symmetry_space_group_name_Hall '-P 2yn'
_symmetry_space_group_name_H-M 'P 1 21/n 1'
_atom_sites_solution_hydrogens geom
_atom_sites_solution_primary direct
_atom_sites_solution_secondary difmap
_audit_creation_method SHELXL-97
_cell_angle_alpha 90.00
_cell_angle_beta 104.0300(10)
_cell_angle_gamma 90.00
_cell_formula_units_Z 4
_cell_length_a 13.8845(10)
_cell_length_b 22.2016(16)
_cell_length_c 14.6531(11)
_cell_measurement_temperature 183(2)
_cell_volume 4382.2(6)
_computing_cell_refinement 'Bruker SMART'
_computing_data_collection 'Bruker SMART'
_computing_data_reduction 'Bruker SHELXTL'
_computing_molecular_graphics 'Bruker SHELXTL'
_computing_publication_material 'Bruker SHELXTL'
_computing_structure_refinement 'SHELXL-97 (Sheldrick, 1997)'
_computing_structure_solution 'SHELXS-97 (Sheldrick, 1990)'
_diffrn_ambient_temperature 183(2)
_diffrn_measured_fraction_theta_full 0.994
_diffrn_measured_fraction_theta_max 0.994
_diffrn_measurement_device_type 'CCD area detector'
_diffrn_measurement_method 'phi and omega scans'
_diffrn_radiation_monochromator graphite
_diffrn_radiation_source 'fine-focus sealed tube'
_diffrn_radiation_type MoK\a
_diffrn_radiation_wavelength 0.71073
_diffrn_reflns_av_R_equivalents 0.0380
_diffrn_reflns_av_sigmaI/netI 0.0288
_diffrn_reflns_limit_h_max 10
_diffrn_reflns_limit_h_min -15
_diffrn_reflns_limit_k_max 23
_diffrn_reflns_limit_k_min -24
_diffrn_reflns_limit_l_max 15
_diffrn_reflns_limit_l_min -16
_diffrn_reflns_number 17253
_diffrn_reflns_theta_full 23.29
_diffrn_reflns_theta_max 23.29
_diffrn_reflns_theta_min 2.33
_exptl_absorpt_coefficient_mu 3.736
_exptl_absorpt_correction_T_max 0.4804
_exptl_absorpt_correction_T_min 0.3465
_exptl_absorpt_correction_type empirical
_exptl_crystal_density_diffrn 1.358
_exptl_crystal_F_000 1808
_exptl_crystal_size_max 0.36
_exptl_crystal_size_mid 0.25
_exptl_crystal_size_min 0.23
_refine_diff_density_max 0.828
_refine_diff_density_min -0.561
_refine_diff_density_rms 0.066
_refine_ls_extinction_method none
_refine_ls_goodness_of_fit_ref 1.049
_refine_ls_hydrogen_treatment mixed
_refine_ls_matrix_type full
_refine_ls_number_parameters 681
_refine_ls_number_reflns 6287
_refine_ls_number_restraints 0
_refine_ls_restrained_S_all 1.049
_refine_ls_R_factor_all 0.0301
_refine_ls_R_factor_gt 0.0242
_refine_ls_shift/su_max 0.016
_refine_ls_shift/su_mean 0.001
_refine_ls_structure_factor_coef Fsqd
_refine_ls_weighting_details 'calc w=1/[\s^2^(Fo^2^)+(0.0275P)^2^+4.8579P] where P=(Fo^2^+2Fc^2^)/3'
_refine_ls_weighting_scheme calc
_refine_ls_wR_factor_gt 0.0580
_refine_ls_wR_factor_ref 0.0608
_reflns_number_gt 5475
_reflns_number_total 6287
_reflns_threshold_expression >2sigma(I)
_cod_data_source_file ja026200n_s3_4.cif
_cod_data_source_block 01043m
_cod_database_code 4114931

loop_
_symmetry_equiv_pos_as_xyz
'x, y, z'
'-x+1/2, y+1/2, -z+1/2'
'-x, -y, -z'
'x-1/2, -y-1/2, z-1/2'

loop_
_atom_site_label
_atom_site_type_symbol
_atom_site_fract_x
_atom_site_fract_y
_atom_site_fract_z
_atom_site_U_iso_or_equiv
_atom_site_adp_type
_atom_site_occupancy
_atom_site_symmetry_multiplicity
_atom_site_calc_flag
_atom_site_refinement_flags
U U 0.905026(10) 0.925282(6) 0.517516(9) 0.03268(7) Uani 1 1 d .
N3 N 0.9484(3) 0.83237(16) 0.4982(2) 0.0460(9) Uani 1 1 d .
N1 N 0.7574(3) 0.91911(15) 0.4266(3) 0.0451(9) Uani 1 1 d .
C31 C 0.9990(3) 0.78545(19) 0.5037(3) 0.0436(10) Uani 1 1 d .
N2 N 0.8678(3) 0.90978(17) 0.6514(3) 0.0480(9) Uani 1 1 d .
C22 C 0.8665(3) 0.9768(2) 0.7792(3) 0.0472(11) Uani 1 1 d .
C37 C 1.1641(3) 0.79887(18) 0.6193(3) 0.0426(10) Uani 1 1 d .
C12 C 0.6831(3) 0.94457(19) 0.2644(3) 0.0437(10) Uani 1 1 d .
C11 C 0.6806(3) 0.91680(18) 0.3588(3) 0.0438(10) Uani 1 1 d .
C17 C 0.7271(3) 0.91328(19) 0.2020(3) 0.0463(11) Uani 1 1 d .
C21 C 0.8491(3) 0.9160(2) 0.7317(3) 0.0455(10) Uani 1 1 d .
C111 C 0.5477(5) 0.9167(3) 0.4473(4) 0.0644(14) Uani 1 1 d .
C38 C 0.9505(3) 0.72179(19) 0.4916(3) 0.0526(12) Uani 1 1 d .
C16 C 0.7268(4) 0.9385(2) 0.1161(4) 0.0574(12) Uani 1 1 d .
C311 C 0.8849(5) 0.7168(3) 0.5623(5) 0.0724(16) Uani 1 1 d .
C33 C 1.1615(4) 0.79162(19) 0.4544(3) 0.0543(12) Uani 1 1 d .
C32 C 1.1102(3) 0.79068(17) 0.5259(3) 0.0431(10) Uani 1 1 d .
C27 C 0.9563(4) 0.9907(2) 0.8417(3) 0.0528(12) Uani 1 1 d .
C310 C 1.0285(5) 0.6719(2) 0.5075(5) 0.0732(17) Uani 1 1 d .
C24 C 0.8117(5) 1.0782(3) 0.7938(4) 0.0718(16) Uani 1 1 d .
C36 C 1.2663(4) 0.8038(2) 0.6384(4) 0.0517(12) Uani 1 1 d .
C18 C 0.5859(3) 0.8846(2) 0.3705(3) 0.0507(11) Uani 1 1 d .
C28 C 0.8071(4) 0.8631(2) 0.7790(3) 0.0601(13) Uani 1 1 d .
C23 C 0.7950(4) 1.0218(2) 0.7535(3) 0.0607(13) Uani 1 1 d .
C35 C 1.3187(4) 0.8017(2) 0.5701(4) 0.0577(13) Uani 1 1 d .
C34 C 1.2645(4) 0.7971(2) 0.4788(4) 0.0624(15) Uani 1 1 d .
C4 C 1.0413(7) 0.9579(3) 0.4129(6) 0.098(3) Uani 1 1 d .
H4A H 1.0595 0.9305 0.3701 0.118 Uiso 1 1 calc R
C271 C 1.0391(5) 0.9458(4) 0.8656(5) 0.0711(17) Uani 1 1 d .
C110 C 0.6162(5) 0.8203(3) 0.4042(6) 0.0750(17) Uani 1 1 d .
C26 C 0.9703(5) 1.0481(3) 0.8796(3) 0.0685(16) Uani 1 1 d .
C371 C 1.1123(5) 0.8034(3) 0.6977(4) 0.0566(13) Uani 1 1 d .
C19 C 0.5050(4) 0.8826(4) 0.2790(4) 0.0730(17) Uani 1 1 d .
C13 C 0.6434(3) 1.0015(2) 0.2400(3) 0.0532(12) Uani 1 1 d .
C15 C 0.6856(4) 0.9943(2) 0.0891(4) 0.0661(14) Uani 1 1 d .
C171 C 0.7774(6) 0.8538(3) 0.2285(5) 0.0634(15) Uani 1 1 d .
C3 C 1.1021(4) 0.9490(2) 0.5095(8) 0.097(3) Uani 1 1 d .
H3B H 1.1557 0.9217 0.5142 0.117 Uiso 1 1 calc R
C131 C 0.6016(5) 1.0392(3) 0.3069(5) 0.0719(16) Uani 1 1 d .
H13C H 0.534(5) 1.027(3) 0.302(4) 0.086 Uiso 1 1 d .
C331 C 1.1072(7) 0.7886(3) 0.3528(4) 0.0767(19) Uani 1 1 d .
C39 C 0.8834(6) 0.7169(3) 0.3922(4) 0.0794(19) Uani 1 1 d .
C1 C 1.0292(6) 1.0077(3) 0.6285(4) 0.086(2) Uani 1 1 d .
H1A H 1.0363 1.0053 0.6946 0.104 Uiso 1 1 calc R
C25 C 0.8996(6) 1.0924(3) 0.8578(4) 0.0780(18) Uani 1 1 d .
C14 C 0.6453(4) 1.0250(3) 0.1529(4) 0.0692(15) Uani 1 1 d .
C351 C 1.4308(5) 0.8045(4) 0.5967(6) 0.085(2) Uani 1 1 d .
H35C H 1.454(5) 0.776(3) 0.642(5) 0.102 Uiso 1 1 d .
C2 C 1.0946(5) 0.9745(3) 0.5984(5) 0.093(3) Uani 1 1 d .
H2A H 1.1509 0.9651 0.6477 0.111 Uiso 1 1 calc R
C231 C 0.7014(6) 1.0104(5) 0.6783(7) 0.096(2) Uani 1 1 d .
H23C H 0.698(5) 0.979(3) 0.626(5) 0.116 Uiso 1 1 d .
C211 C 0.8801(8) 0.8108(3) 0.7927(7) 0.104(3) Uani 1 1 d .
H21C H 0.933(6) 0.825(4) 0.848(5) 0.125 Uiso 1 1 d .
C210 C 0.7116(7) 0.8424(5) 0.7102(6) 0.116(3) Uani 1 1 d .
H21E H 0.713(6) 0.833(4) 0.644(6) 0.139 Uiso 1 1 d .
C251 C 0.9151(12) 1.1543(4) 0.9027(7) 0.123(4) Uani 1 1 d .
C29 C 0.7888(8) 0.8805(4) 0.8729(5) 0.096(3) Uani 1 1 d .
H29C H 0.736(5) 0.914(3) 0.853(5) 0.115 Uiso 1 1 d .
C151 C 0.6814(8) 1.0204(5) -0.0075(6) 0.098(2) Uani 1 1 d .
H34 H 1.290(3) 0.792(2) 0.431(3) 0.054(14) Uiso 1 1 d .
H11D H 0.595(3) 0.9153(19) 0.505(3) 0.046(13) Uiso 1 1 d .
H37A H 1.154(4) 0.809(2) 0.751(4) 0.056(14) Uiso 1 1 d .
H19A H 0.450(4) 0.860(2) 0.291(3) 0.075(16) Uiso 1 1 d .
H39A H 0.838(3) 0.749(2) 0.385(3) 0.056(14) Uiso 1 1 d .
H11B H 0.638(4) 0.796(3) 0.359(4) 0.083(18) Uiso 1 1 d .
H11A H 0.558(4) 0.797(2) 0.414(4) 0.075(16) Uiso 1 1 d .
H16 H 0.750(3) 0.913(2) 0.071(3) 0.059(14) Uiso 1 1 d .
H17B H 0.824(4) 0.854(3) 0.291(5) 0.091(19) Uiso 1 1 d .
H31B H 0.996(4) 0.640(3) 0.500(4) 0.073(17) Uiso 1 1 d .
H33A H 1.057(5) 0.807(3) 0.338(4) 0.08(2) Uiso 1 1 d .
H17A H 0.740(4) 0.829(3) 0.249(4) 0.08(2) Uiso 1 1 d .
H31D H 0.855(4) 0.681(3) 0.558(4) 0.09(2) Uiso 1 1 d .
H36 H 1.294(3) 0.809(2) 0.688(3) 0.037(14) Uiso 1 1 d .
H11E H 0.491(4) 0.890(3) 0.465(4) 0.084(17) Uiso 1 1 d .
H13B H 0.639(4) 1.032(3) 0.375(4) 0.084(18) Uiso 1 1 d .
H13A H 0.615(4) 1.076(3) 0.295(4) 0.080(19) Uiso 1 1 d .
H29A H 0.766(4) 0.852(2) 0.895(4) 0.061(15) Uiso 1 1 d .
H14 H 0.619(4) 1.061(3) 0.137(4) 0.088(19) Uiso 1 1 d .
H19B H 0.535(3) 0.862(2) 0.232(3) 0.064(14) Uiso 1 1 d .
H39B H 0.844(4) 0.680(3) 0.388(4) 0.078(16) Uiso 1 1 d .
H21A H 0.681(5) 0.881(3) 0.745(5) 0.11(2) Uiso 1 1 d .
H37C H 1.062(4) 0.831(3) 0.693(4) 0.076(18) Uiso 1 1 d .
H24 H 0.765(4) 1.103(2) 0.777(3) 0.051(15) Uiso 1 1 d .
H26 H 1.038(4) 1.053(2) 0.912(4) 0.062(15) Uiso 1 1 d .
H11F H 0.533(4) 0.964(3) 0.428(4) 0.083(17) Uiso 1 1 d .
H31C H 1.067(4) 0.676(2) 0.567(4) 0.063(15) Uiso 1 1 d .
H15A H 0.741(4) 1.010(3) -0.029(4) 0.075(18) Uiso 1 1 d .
H27A H 1.101(6) 0.968(4) 0.854(5) 0.14(3) Uiso 1 1 d .
H37B H 1.073(4) 0.764(3) 0.702(4) 0.080(17) Uiso 1 1 d .
H31F H 0.931(5) 0.720(3) 0.621(5) 0.09(2) Uiso 1 1 d .
H35B H 1.453(4) 0.842(3) 0.591(4) 0.09(2) Uiso 1 1 d .
H11F H 0.662(6) 0.820(4) 0.467(6) 0.15(3) Uiso 1 1 d .
H35A H 1.448(5) 0.783(3) 0.544(5) 0.10(2) Uiso 1 1 d .
H31E H 0.835(5) 0.754(3) 0.559(5) 0.12(2) Uiso 1 1 d .
H25B H 0.986(5) 1.152(3) 0.925(5) 0.08(2) Uiso 1 1 d .
H19C H 0.487(4) 0.926(2) 0.259(4) 0.068(17) Uiso 1 1 d .
H21D H 0.847(7) 0.782(4) 0.803(7) 0.17(4) Uiso 1 1 d .
H25A H 0.893(7) 1.179(4) 0.872(6) 0.14(4) Uiso 1 1 d .
H29B H 0.857(5) 0.894(3) 0.915(4) 0.09(2) Uiso 1 1 d .
H17C H 0.796(5) 0.839(3) 0.186(5) 0.10(2) Uiso 1 1 d .
H27C H 1.065(8) 0.939(5) 0.916(8) 0.18(5) Uiso 1 1 d .
H33A H 1.151(6) 0.795(3) 0.315(6) 0.14(3) Uiso 1 1 d .
H27B H 1.029(6) 0.908(4) 0.844(6) 0.13(3) Uiso 1 1 d .
H25B H 0.892(5) 0.798(3) 0.729(5) 0.11(2) Uiso 1 1 d .
H39C H 0.941(5) 0.714(3) 0.347(5) 0.11(2) Uiso 1 1 d .
H15C H 0.640(5) 0.997(3) -0.057(5) 0.12(3) Uiso 1 1 d .
H21B H 0.692(5) 0.811(3) 0.739(5) 0.11(2) Uiso 1 1 d .
H25C H 0.915(7) 1.155(4) 0.967(8) 0.18(4) Uiso 1 1 d .
H15B H 0.671(6) 1.058(3) -0.004(5) 0.11(3) Uiso 1 1 d .
H33C H 1.069(5) 0.749(3) 0.338(5) 0.11(2) Uiso 1 1 d .
H23A H 0.656(5) 0.993(3) 0.703(5) 0.10(3) Uiso 1 1 d .
H23B H 0.677(5) 1.042(3) 0.664(4) 0.08(2) Uiso 1 1 d .

loop_
_atom_site_aniso_label
_atom_site_aniso_U_11
_atom_site_aniso_U_22
_atom_site_aniso_U_33
_atom_site_aniso_U_23
_atom_site_aniso_U_13
_atom_site_aniso_U_12
U 0.03881(10) 0.02902(10) 0.02974(9) -0.00021(6) 0.00739(6) -0.00051(6)
N3 0.057(2) 0.035(2) 0.044(2) 0.0025(16) 0.0073(17) 0.0031(18)
N1 0.039(2) 0.040(2) 0.052(2) -0.0006(16) 0.0030(17) 0.0002(15)
C31 0.060(3) 0.035(2) 0.032(2) 0.0004(17) 0.0056(19) 0.008(2)
N2 0.053(2) 0.049(2) 0.045(2) -0.0009(17) 0.0182(18) -0.0111(17)
C22 0.059(3) 0.055(3) 0.032(2) -0.002(2) 0.020(2) -0.009(2)
C37 0.055(3) 0.032(2) 0.041(2) 0.0077(18) 0.011(2) 0.0047(19)
C12 0.043(2) 0.036(2) 0.046(2) -0.0030(19) -0.0019(19) -0.0013(18)
C11 0.042(2) 0.035(2) 0.051(3) -0.0102(19) 0.005(2) 0.0028(18)
C17 0.048(3) 0.039(2) 0.049(3) -0.005(2) 0.007(2) 0.0017(19)
C21 0.045(2) 0.057(3) 0.038(2) 0.000(2) 0.0164(19) -0.007(2)
C111 0.061(3) 0.080(4) 0.053(3) -0.008(3) 0.014(3) -0.005(3)
C38 0.064(3) 0.031(2) 0.053(3) -0.004(2) -0.004(2) 0.001(2)
C16 0.068(3) 0.052(3) 0.051(3) -0.001(2) 0.014(3) 0.002(2)
C311 0.081(4) 0.043(3) 0.094(5) 0.008(3) 0.020(4) -0.012(3)
C33 0.085(4) 0.037(3) 0.048(3) 0.001(2) 0.028(3) 0.012(2)
C32 0.056(3) 0.024(2) 0.050(3) 0.0081(18) 0.016(2) 0.0082(18)
C27 0.069(3) 0.059(3) 0.029(2) 0.002(2) 0.010(2) -0.013(3)
C310 0.083(4) 0.031(3) 0.088(4) -0.002(3) -0.013(3) 0.002(3)
C24 0.093(5) 0.062(4) 0.063(4) 0.000(3) 0.023(3) 0.009(4)
C36 0.056(3) 0.043(3) 0.054(3) 0.011(2) 0.009(3) 0.004(2)
C18 0.045(3) 0.057(3) 0.049(3) -0.011(2) 0.009(2) -0.008(2)
C28 0.081(4) 0.058(3) 0.052(3) -0.003(2) 0.037(3) -0.020(3)
C23 0.067(3) 0.065(3) 0.053(3) -0.007(3) 0.021(3) -0.010(3)
C35 0.067(3) 0.037(3) 0.078(4) 0.005(2) 0.033(3) 0.008(2)
C34 0.085(4) 0.046(3) 0.073(4) -0.003(3) 0.053(4) 0.007(3)
C4 0.163(8) 0.043(4) 0.138(6) -0.053(4) 0.131(6) -0.058(4)
C271 0.069(4) 0.091(5) 0.048(3) 0.004(3) 0.002(3) -0.007(4)
C110 0.077(4) 0.054(4) 0.100(5) -0.012(3) 0.033(4) -0.016(3)
C26 0.094(5) 0.073(4) 0.034(3) 0.002(2) 0.006(3) -0.034(3)
C371 0.056(3) 0.077(4) 0.036(3) 0.006(3) 0.011(2) 0.002(3)
C19 0.048(3) 0.104(5) 0.063(4) -0.025(4) 0.006(3) -0.023(3)
C13 0.052(3) 0.042(3) 0.061(3) -0.003(2) 0.005(2) 0.008(2)
C15 0.075(4) 0.061(3) 0.061(3) 0.013(3) 0.014(3) 0.006(3)
C171 0.086(4) 0.047(3) 0.060(4) 0.001(3) 0.022(3) 0.020(3)
C3 0.045(3) 0.025(3) 0.235(10) 0.025(5) 0.062(5) 0.010(2)
C131 0.083(4) 0.046(3) 0.088(5) -0.001(3) 0.024(4) 0.012(3)
C331 0.109(6) 0.077(5) 0.049(3) 0.001(3) 0.028(4) 0.021(4)
C39 0.096(5) 0.043(3) 0.079(4) -0.006(3) -0.019(4) -0.002(3)
C1 0.134(6) 0.069(4) 0.035(3) -0.020(3) -0.023(3) 0.012(4)
C25 0.142(6) 0.051(3) 0.042(3) 0.003(2) 0.025(4) -0.019(4)
C14 0.078(4) 0.047(3) 0.078(4) 0.012(3) 0.010(3) 0.016(3)
C351 0.065(4) 0.073(5) 0.126(6) 0.001(4) 0.042(4) 0.003(3)
C2 0.063(4) 0.080(5) 0.103(5) 0.067(4) -0.042(4) -0.045(4)
C231 0.059(4) 0.100(6) 0.122(7) -0.023(5) 0.006(4) 0.016(4)
C211 0.158(8) 0.060(4) 0.122(7) 0.023(4) 0.084(6) 0.001(5)
C210 0.137(7) 0.125(7) 0.089(5) 0.001(5) 0.035(5) -0.080(6)
C251 0.223(14) 0.059(5) 0.069(5) -0.007(4) -0.002(6) -0.023(6)
C29 0.147(8) 0.083(5) 0.081(5) 0.008(4) 0.072(5) -0.031(5)
C151 0.137(8) 0.089(6) 0.071(5) 0.027(4) 0.033(5) 0.028(6)

loop_
_atom_type_symbol
_atom_type_description
_atom_type_scat_dispersion_real
_atom_type_scat_dispersion_imag
_atom_type_scat_source
C C 0.0033 0.0016 'International Tables Vol C Tables 4.2.6.8 and 6.1.1.4'
H H 0.0000 0.0000 'International Tables Vol C Tables 4.2.6.8 and 6.1.1.4'
N N 0.0061 0.0033 'International Tables Vol C Tables 4.2.6.8 and 6.1.1.4'
U U -9.6767 9.6646 'International Tables Vol C Tables 4.2.6.8 and 6.1.1.4'

loop_
_geom_angle_atom_site_label_1
_geom_angle_atom_site_label_2
_geom_angle_atom_site_label_3
_geom_angle
_geom_angle_site_symmetry_1
_geom_angle_site_symmetry_3
N1 U N2 98.59(14) . .
N1 U N3 96.31(13) . .
N2 U N3 95.78(14) . .
N1 U C1 140.31(19) . .
N2 U C1 79.86(18) . .
N3 U C1 123.4(2) . .
N1 U C2 79.46(14) . 3_776
N2 U C2 135.2(3) . 3_776
N3 U C2 129.0(3) . 3_776
C1 U C2 74.81(18) . 3_776
N1 U C4 110.1(3) . .
N2 U C4 150.9(2) . .
N3 U C4 85.93(17) . .
C1 U C4 75.1(2) . .
C2 U C4 50.4(3) 3_776 .
N1 U C3 140.5(3) . .
N2 U C3 120.9(3) . .
N3 U C3 82.57(15) . .
C1 U C3 55.0(2) . .
C2 U C3 71.41(18) 3_776 .
C4 U C3 30.4(2) . .
N1 U C3 88.88(19) . 3_776
N2 U C3 106.0(2) . 3_776
N3 U C3 156.6(2) . 3_776
C1 U C3 54.6(2) . 3_776
C2 U C3 29.9(2) 3_776 3_776
C4 U C3 70.90(18) . 3_776
C3 U C3 79.04(15) . 3_776
N1 U C4 114.2(3) . 3_776
N2 U C4 85.35(16) . 3_776
N3 U C4 149.1(3) . 3_776
C1 U C4 26.4(2) . 3_776
C2 U C4 56.6(2) 3_776 3_776
C4 U C4 78.83(15) . 3_776
C3 U C4 70.65(18) . 3_776
C3 U C4 30.3(2) 3_776 3_776
N1 U C2 158.29(14) . .
N2 U C2 94.8(2) . .
N3 U C2 99.3(2) . .
C1 U C2 27.4(2) . .
C2 U C2 78.99(15) 3_776 .
C4 U C2 56.4(2) . .
C3 U C2 29.7(2) . .
C3 U C2 70.95(17) 3_776 .
C4 U C2 49.9(3) 3_776 .
N1 U C1 89.93(17) . 3_776
N2 U C1 157.57(15) . 3_776
N3 U C1 103.90(18) . 3_776
C1 U C1 80.37(16) . 3_776
C2 U C1 26.6(2) 3_776 3_776
C4 U C1 25.6(2) . 3_776
C3 U C1 52.8(2) . 3_776
C3 U C1 53.2(2) 3_776 3_776
C4 U C1 72.24(15) 3_776 3_776
C2 U C1 71.74(16) . 3_776
C31 N3 U 161.3(3) . .
C11 N1 U 167.4(3) . .
N3 C31 C32 118.8(4) . .
N3 C31 C38 122.0(4) . .
C32 C31 C38 119.2(3) . .
C21 N2 U 164.5(3) . .
C27 C22 C23 119.0(4) . .
C27 C22 C21 121.2(4) . .
C23 C22 C21 119.5(4) . .
C36 C37 C32 119.1(4) . .
C36 C37 C371 119.9(4) . .
C32 C37 C371 121.0(4) . .
C13 C12 C17 119.5(4) . .
C13 C12 C11 120.4(4) . .
C17 C12 C11 120.1(4) . .
N1 C11 C12 119.6(4) . .
N1 C11 C18 120.6(4) . .
C12 C11 C18 119.8(4) . .
C16 C17 C12 119.3(4) . .
C16 C17 C171 119.5(5) . .
C12 C17 C171 121.2(5) . .
N2 C21 C22 118.5(4) . .
N2 C21 C28 120.9(4) . .
C22 C21 C28 120.5(4) . .
C310 C38 C39 109.9(5) . .
C310 C38 C311 111.0(5) . .
C39 C38 C311 108.1(5) . .
C310 C38 C31 111.8(4) . .
C39 C38 C31 108.6(4) . .
C311 C38 C31 107.3(4) . .
C17 C16 C15 122.4(5) . .
C34 C33 C32 119.0(5) . .
C34 C33 C331 119.8(5) . .
C32 C33 C331 121.1(5) . .
C33 C32 C37 118.6(4) . .
C33 C32 C31 121.4(4) . .
C37 C32 C31 119.8(4) . .
C26 C27 C22 118.9(5) . .
C26 C27 C271 119.6(5) . .
C22 C27 C271 121.4(5) . .
C23 C24 C25 121.7(6) . .
C35 C36 C37 123.2(5) . .
C19 C18 C111 110.3(4) . .
C19 C18 C110 109.9(5) . .
C111 C18 C110 108.2(5) . .
C19 C18 C11 112.4(4) . .
C111 C18 C11 108.9(4) . .
C110 C18 C11 107.0(4) . .
C29 C28 C211 109.3(6) . .
C29 C28 C210 111.6(6) . .
C211 C28 C210 107.5(7) . .
C29 C28 C21 112.2(5) . .
C211 C28 C21 109.2(5) . .
C210 C28 C21 107.0(5) . .
C24 C23 C22 120.0(5) . .
C24 C23 C231 119.4(6) . .
C22 C23 C231 120.6(6) . .
C34 C35 C36 116.9(5) . .
C34 C35 C351 122.8(5) . .
C36 C35 C351 120.3(6) . .
C35 C34 C33 122.9(5) . .
C1 C4 C3 137.0(5) 3_776 .
C1 C4 U 82.7(4) 3_776 .
C3 C4 U 75.3(3) . .
C1 C4 U 74.0(3) 3_776 3_776
C3 C4 U 74.7(3) . 3_776
U C4 U 101.17(15) . 3_776
C25 C26 C27 123.0(6) . .
C14 C13 C12 119.0(5) . .
C14 C13 C131 119.0(5) . .
C12 C13 C131 122.0(5) . .
C14 C15 C16 117.1(5) . .
C14 C15 C151 120.9(6) . .
C16 C15 C151 122.0(6) . .
C2 C3 C4 131.5(5) . .
C2 C3 U 75.7(3) . .
C4 C3 U 74.3(3) . .
C2 C3 U 74.4(3) . 3_776
C4 C3 U 75.0(3) . 3_776
U C3 U 100.96(15) . 3_776
C4 C1 C2 133.2(6) 3_776 .
C4 C1 U 79.6(4) 3_776 .
C2 C1 U 79.4(3) . .
C4 C1 U 71.7(4) 3_776 3_776
C2 C1 U 71.3(4) . 3_776
U C1 U 99.63(16) . 3_776
C26 C25 C24 117.2(5) . .
C26 C25 C251 122.1(8) . .
C24 C25 C251 120.7(8) . .
C15 C14 C13 122.6(5) . .
C1 C2 C3 136.2(5) . .
C1 C2 U 82.1(4) . 3_776
C3 C2 U 75.7(3) . 3_776
C1 C2 U 73.2(3) . .
C3 C2 U 74.6(3) . .
U C2 U 101.01(15) 3_776 .

loop_
_geom_bond_atom_site_label_1
_geom_bond_atom_site_label_2
_geom_bond_distance
_geom_bond_site_symmetry_2
U N1 2.161(3) .
U N2 2.174(4) .
U N3 2.186(3) .
U C1 2.758(6) .
U C2 2.800(5) 3_776
U C4 2.804(5) .
U C3 2.817(5) .
U C3 2.817(5) 3_776
U C4 2.821(5) 3_776
U C2 2.831(5) .
U C1 2.929(7) 3_776
N3 C31 1.248(5) .
N1 C11 1.270(5) .
C31 C32 1.504(6) .
C31 C38 1.557(6) .
N2 C21 1.272(5) .
C22 C27 1.391(6) .
C22 C23 1.394(7) .
C22 C21 1.511(6) .
C37 C36 1.382(7) .
C37 C32 1.403(6) .
C37 C371 1.500(6) .
C12 C13 1.390(6) .
C12 C17 1.400(6) .
C12 C11 1.522(6) .
C11 C18 1.542(6) .
C17 C16 1.377(7) .
C17 C171 1.501(7) .
C21 C28 1.548(6) .
C111 C18 1.531(7) .
C38 C310 1.527(7) .
C38 C39 1.530(7) .
C38 C311 1.542(8) .
C16 C15 1.382(7) .
C33 C34 1.392(7) .
C33 C32 1.401(6) .
C33 C331 1.499(8) .
C27 C26 1.384(7) .
C27 C271 1.497(8) .
C24 C23 1.380(8) .
C24 C25 1.384(9) .
C36 C35 1.373(7) .
C18 C19 1.527(7) .
C18 C110 1.537(8) .
C28 C29 1.510(8) .
C28 C211 1.521(10) .
C28 C210 1.529(9) .
C23 C231 1.508(9) .
C35 C34 1.370(8) .
C35 C351 1.512(8) .
C4 C1 1.274(11) 3_776
C4 C3 1.475(12) .
C4 U 2.821(5) 3_776
C26 C25 1.372(9) .
C13 C14 1.385(7) .
C13 C131 1.509(7) .
C15 C14 1.381(8) .
C15 C151 1.517(8) .
C3 C2 1.447(11) .
C3 U 2.817(5) 3_776
C1 C4 1.274(11) 3_776
C1 C2 1.325(11) .
C1 U 2.929(7) 3_776
C25 C251 1.515(10) .
C2 U 2.800(5) 3_776
